data_4075934
loop_
_publ_author_name
'F\"urstner, Alois'
'Davies, Paul W.'
'Lehmann, Christian W.'

_publ_section_title
;
 Bidentate Ruthenium Vinylcarbene Catalysts Derived from Enyne Metathesis
;
_journal_issue 16
_journal_name_full Organometallics
_journal_page_first 4065
_journal_paper_doi 10.1021/om050310w
_journal_volume 24
_journal_year 2005
_chemical_compound_source diethylether
_chemical_formula_moiety 'C42 H59 Cl2 O5 P Ru, 0.25(C4 H10 O)'
_chemical_formula_sum 'C43 H61.5 Cl2 O5.25 P Ru'
_chemical_formula_weight 865.36
_chemical_name_systematic
; 
 ? 
;
_space_group_IT_number 2
_symmetry_cell_setting triclinic
_symmetry_Int_Tables_number 2
_symmetry_space_group_name_Hall '-P 1'
_symmetry_space_group_name_H-M 'P -1'
_atom_sites_solution_hydrogens geom
_atom_sites_solution_primary direct
_atom_sites_solution_secondary difmap
_cell_angle_alpha 104.0860(10)
_cell_angle_beta 102.1350(10)
_cell_angle_gamma 91.3140(10)
_cell_formula_units_Z 2
_cell_length_a 9.95470(10)
_cell_length_b 11.37650(10)
_cell_length_c 20.5889(3)
_cell_measurement_reflns_used 72029
_cell_measurement_temperature 100
_cell_measurement_theta_max 31.00
_cell_measurement_theta_min 2.91
_cell_volume 2204.28(5)
_computing_cell_refinement 'Denzo / Scalepack (Otwinowski 1997)'
_computing_data_collection 'Collect software (Nonius, 1998)'
_computing_data_reduction 'Denzo / Scalepack (Otwinowski 1997)'
_computing_molecular_graphics 'DIAMOND (Crystal Impact GbR, 1999)'
_computing_structure_refinement 'SHELXL-97 (Sheldrick, 1997)'
_computing_structure_solution 'SHELXS-97 (Sheldrick, 1990)'
_diffrn_ambient_temperature 100
_diffrn_measured_fraction_theta_full 0.996
_diffrn_measured_fraction_theta_max 0.996
_diffrn_measurement_device_type 'Nonius KappaCCD'
_diffrn_measurement_method 'CCD \w-scan'
_diffrn_radiation_monochromator graphite
_diffrn_radiation_source '0.3 mm focus rotating anode'
_diffrn_radiation_type MoK\a
_diffrn_radiation_wavelength 0.71073
_diffrn_reflns_av_R_equivalents 0.0360
_diffrn_reflns_av_sigmaI/netI 0.0318
_diffrn_reflns_limit_h_max 15
_diffrn_reflns_limit_h_min -15
_diffrn_reflns_limit_k_max 17
_diffrn_reflns_limit_k_min -17
_diffrn_reflns_limit_l_max 31
_diffrn_reflns_limit_l_min -31
_diffrn_reflns_number 62675
_diffrn_reflns_theta_full 33.11
_diffrn_reflns_theta_max 33.11
_diffrn_reflns_theta_min 2.98
_diffrn_standards_decay_% 0.00
_diffrn_standards_number 0
_exptl_absorpt_coefficient_mu 0.554
_exptl_absorpt_correction_T_max 0.98
_exptl_absorpt_correction_T_min 0.96
_exptl_absorpt_correction_type gaussian
_exptl_absorpt_process_details 'XPREP, Siemens (1995)'
_exptl_crystal_colour 'dark red'
_exptl_crystal_density_diffrn 1.304
_exptl_crystal_density_meas ?
_exptl_crystal_density_method none
_exptl_crystal_description block
_exptl_crystal_F_000 909
_exptl_crystal_size_max 0.08
_exptl_crystal_size_mid 0.07
_exptl_crystal_size_min 0.05
_refine_diff_density_max 1.921
_refine_diff_density_min -0.736
_refine_diff_density_rms 0.090
_refine_ls_extinction_method none
_refine_ls_goodness_of_fit_ref 1.061
_refine_ls_hydrogen_treatment constr
_refine_ls_matrix_type full
_refine_ls_number_parameters 477
_refine_ls_number_reflns 16707
_refine_ls_number_restraints 12
_refine_ls_restrained_S_all 1.068
_refine_ls_R_factor_all 0.0410
_refine_ls_R_factor_gt 0.0334
_refine_ls_shift/su_max 0.001
_refine_ls_shift/su_mean 0.000
_refine_ls_structure_factor_coef Fsqd
_refine_ls_weighting_details 'calc w=1/[\s^2^(Fo^2^)+(0.0417P)^2^+1.8484P] where P=(Fo^2^+2Fc^2^)/3'
_refine_ls_weighting_scheme calc
_refine_ls_wR_factor_gt 0.0895
_refine_ls_wR_factor_ref 0.0936
_reflns_number_gt 14665
_reflns_number_total 16707
_reflns_threshold_expression I>2\s(I)
_cod_data_source_file om050310wsi20050420_091838.cif
_cod_data_source_block 5013
_cod_depositor_comments
;
The following automatic conversions were performed:

'_geom_bond_publ_flag' value 'N' changed to 'n' according to
/home/saulius/struct/CIF-dictionaries/cif_core.dic dictionary named
'cif_core.dic' version 2.4.1 from 2010-06-29 (72
times).

'_geom_angle_publ_flag' value 'N' changed to 'n' according
to /home/saulius/struct/CIF-dictionaries/cif_core.dic dictionary
named 'cif_core.dic' version 2.4.1 from 2010-06-29 (169 times).

Automatic conversion script
Id: cif_fix_values 1715 2011-07-08 13:25:40Z adriana 

The following automatic conversions were performed:

'_exptl_crystal_density_meas' value 'none' was changed to '?' - the
value is perceived as not measured.

Automatic conversion script
Id: cif_fix_values 3008 2015-01-20 13:52:24Z robertas 
;
_cod_original_cell_volume 2204.28(4)
_cod_original_formula_sum 'C43 H61.50 Cl2 O5.25 P Ru'
_cod_database_code 4075934

loop_
_symmetry_equiv_pos_as_xyz
'x, y, z'
'-x, -y, -z'

loop_
_atom_site_label
_atom_site_type_symbol
_atom_site_fract_x
_atom_site_fract_y
_atom_site_fract_z
_atom_site_U_iso_or_equiv
_atom_site_adp_type
_atom_site_occupancy
_atom_site_symmetry_multiplicity
_atom_site_calc_flag
_atom_site_refinement_flags
_atom_site_disorder_assembly
_atom_site_disorder_group
C1 C 0.61323(15) 0.55480(14) 0.35552(8) 0.0172(3) Uani 1 1 d . . .
C2 C 0.74379(16) 0.61777(16) 0.36968(9) 0.0230(3) Uani 1 1 d . . .
H2 H 0.7531 0.6872 0.3542 0.028 Uiso 1 1 calc R . .
C3 C 0.85879(18) 0.57720(18) 0.40656(11) 0.0302(4) Uani 1 1 d . . .
H3 H 0.9450 0.6182 0.4148 0.036 Uiso 1 1 calc R . .
C4 C 0.84471(19) 0.47570(18) 0.43098(11) 0.0321(4) Uani 1 1 d . . .
H4 H 0.9220 0.4496 0.4561 0.039 Uiso 1 1 calc R . .
C5 C 0.71725(18) 0.41170(16) 0.41878(9) 0.0255(3) Uani 1 1 d . . .
H5 H 0.7087 0.3439 0.4357 0.031 Uiso 1 1 calc R . .
C6 C 0.60308(16) 0.45128(14) 0.38073(8) 0.0184(3) Uani 1 1 d . . .
C7 C 0.48872(14) 0.59095(13) 0.31510(7) 0.0148(2) Uani 1 1 d . . .
C8 C 0.49851(15) 0.71278(13) 0.30155(8) 0.0169(3) Uani 1 1 d . . .
C9 C 0.45916(16) 0.81333(14) 0.35497(8) 0.0196(3) Uani 1 1 d . . .
H9A H 0.4353 0.8826 0.3364 0.024 Uiso 1 1 calc R . .
H9B H 0.3803 0.7858 0.3697 0.024 Uiso 1 1 calc R . .
C10 C 0.60683(16) 0.96494(13) 0.44505(8) 0.0173(3) Uani 1 1 d . . .
C11 C 0.73178(17) 0.98372(15) 0.50351(8) 0.0215(3) Uani 1 1 d . . .
H11A H 0.7911 0.9182 0.4937 0.026 Uiso 1 1 calc R . .
H11B H 0.7027 0.9810 0.5453 0.026 Uiso 1 1 calc R . .
C12 C 0.81259(18) 1.10483(15) 0.51459(8) 0.0222(3) Uani 1 1 d . . .
H12A H 0.7516 1.1700 0.5204 0.027 Uiso 1 1 calc R . .
H12B H 0.8847 1.1189 0.5561 0.027 Uiso 1 1 calc R . .
C13 C 0.87575(17) 1.10538(16) 0.45446(9) 0.0226(3) Uani 1 1 d . . .
C14 C 1.0179(2) 1.2178(2) 0.40941(12) 0.0358(4) Uani 1 1 d . . .
H14A H 1.0725 1.1497 0.4007 0.054 Uiso 1 1 calc R . .
H14B H 1.0765 1.2918 0.4232 0.054 Uiso 1 1 calc R . .
H14C H 0.9505 1.2171 0.3684 0.054 Uiso 1 1 calc R . .
C15 C 0.44651(18) 0.28988(14) 0.39009(8) 0.0214(3) Uani 1 1 d . . .
H15 H 0.5238 0.2385 0.3873 0.026 Uiso 1 1 calc R . .
C16 C 0.31742(19) 0.22020(16) 0.34304(10) 0.0263(3) Uani 1 1 d . . .
H16A H 0.2409 0.2695 0.3461 0.039 Uiso 1 1 calc R . .
H16B H 0.3001 0.1471 0.3564 0.039 Uiso 1 1 calc R . .
H16C H 0.3292 0.1996 0.2966 0.039 Uiso 1 1 calc R . .
C17 C 0.4352(2) 0.33152(17) 0.46454(9) 0.0288(4) Uani 1 1 d . . .
H17A H 0.5194 0.3765 0.4917 0.043 Uiso 1 1 calc R . .
H17B H 0.4191 0.2619 0.4813 0.043 Uiso 1 1 calc R . .
H17C H 0.3600 0.3824 0.4677 0.043 Uiso 1 1 calc R . .
C20 C 0.54839(17) 0.72547(14) 0.24752(9) 0.0208(3) Uani 1 1 d . . .
H20 H 0.5734 0.6534 0.2221 0.025 Uiso 1 1 calc R . .
C21 C 0.5709(2) 0.83138(15) 0.22107(9) 0.0250(3) Uani 1 1 d D . .
C22 C 0.5849(2) 0.95312(17) 0.25802(10) 0.0320(4) Uani 1 1 d . B .
H22 H 0.5847 0.9724 0.3046 0.038 Uiso 1 1 calc R . .
C23 C 0.5992(3) 1.04580(19) 0.22618(12) 0.0465(6) Uani 1 1 d D . .
H23 H 0.6256 1.1244 0.2532 0.056 Uiso 1 1 calc R A 1
C24A C 0.5756(6) 1.0249(5) 0.1558(3) 0.0406(10) Uiso 0.50 1 d PD B 1
H24A H 0.5653 1.0889 0.1348 0.049 Uiso 0.50 1 calc PR B 1
C25A C 0.5676(6) 0.9053(4) 0.1172(3) 0.0398(10) Uiso 0.50 1 d PD B 1
H25A H 0.5692 0.8889 0.0709 0.048 Uiso 0.50 1 calc PR B 1
C26A C 0.5572(5) 0.8102(4) 0.1476(2) 0.0285(8) Uiso 0.50 1 d PD B 1
H26A H 0.5410 0.7310 0.1202 0.034 Uiso 0.50 1 calc PR B 1
C24B C 0.6281(5) 1.0144(4) 0.1600(2) 0.0266(7) Uiso 0.50 1 d PD B 2
H24B H 0.6494 1.0751 0.1398 0.032 Uiso 0.50 1 calc PR B 2
C25B C 0.6247(5) 0.8934(4) 0.1251(2) 0.0300(7) Uiso 0.50 1 d PD B 2
H25B H 0.6365 0.8726 0.0802 0.036 Uiso 0.50 1 calc PR B 2
C26B C 0.6036(4) 0.8030(3) 0.15773(19) 0.0233(7) Uiso 0.50 1 d PD B 2
H26B H 0.6117 0.7223 0.1364 0.028 Uiso 0.50 1 calc PR B 2
C31 C 0.16130(16) 0.71917(14) 0.22701(8) 0.0177(3) Uani 1 1 d . . .
H31 H 0.2556 0.7569 0.2452 0.021 Uiso 1 1 calc R . .
C32 C 0.08289(18) 0.76720(14) 0.28376(8) 0.0210(3) Uani 1 1 d . . .
H32A H -0.0128 0.7354 0.2678 0.025 Uiso 1 1 calc R . .
H32B H 0.1221 0.7387 0.3239 0.025 Uiso 1 1 calc R . .
C33 C 0.0903(2) 0.90667(16) 0.30369(9) 0.0270(3) Uani 1 1 d . . .
H33A H 0.0358 0.9339 0.3377 0.032 Uiso 1 1 calc R . .
H33B H 0.1850 0.9383 0.3242 0.032 Uiso 1 1 calc R . .
C34 C 0.0370(2) 0.95691(17) 0.24153(10) 0.0317(4) Uani 1 1 d . . .
H34A H -0.0609 0.9339 0.2244 0.038 Uiso 1 1 calc R . .
H34B H 0.0498 1.0450 0.2552 0.038 Uiso 1 1 calc R . .
C35 C 0.1128(2) 0.90840(17) 0.18487(10) 0.0323(4) Uani 1 1 d . . .
H35A H 0.2089 0.9390 0.2005 0.039 Uiso 1 1 calc R . .
H35B H 0.0736 0.9377 0.1450 0.039 Uiso 1 1 calc R . .
C36 C 0.1033(2) 0.76894(16) 0.16432(9) 0.0246(3) Uani 1 1 d . . .
H36A H 0.1549 0.7411 0.1292 0.029 Uiso 1 1 calc R . .
H36B H 0.0078 0.7381 0.1454 0.029 Uiso 1 1 calc R . .
C41 C 0.00782(15) 0.48669(14) 0.21735(8) 0.0175(3) Uani 1 1 d . . .
H41 H -0.0086 0.5321 0.2616 0.021 Uiso 1 1 calc R . .
C42 C 0.01315(16) 0.35308(15) 0.22132(9) 0.0215(3) Uani 1 1 d . . .
H42A H 0.0321 0.3036 0.1792 0.026 Uiso 1 1 calc R . .
H42B H 0.0873 0.3471 0.2591 0.026 Uiso 1 1 calc R . .
C43 C -0.12317(18) 0.30512(17) 0.23186(11) 0.0272(3) Uani 1 1 d . . .
H43A H -0.1370 0.3487 0.2764 0.033 Uiso 1 1 calc R . .
H43B H -0.1195 0.2197 0.2313 0.033 Uiso 1 1 calc R . .
C44 C -0.24438(18) 0.32045(17) 0.17572(11) 0.0299(4) Uani 1 1 d . . .
H44A H -0.2340 0.2722 0.1315 0.036 Uiso 1 1 calc R . .
H44B H -0.3297 0.2912 0.1842 0.036 Uiso 1 1 calc R . .
C45 C -0.25093(17) 0.45320(16) 0.17425(10) 0.0253(3) Uani 1 1 d . . .
H45A H -0.2681 0.5003 0.2174 0.030 Uiso 1 1 calc R . .
H45B H -0.3269 0.4607 0.1377 0.030 Uiso 1 1 calc R . .
C46 C -0.11644(16) 0.50438(15) 0.16284(9) 0.0212(3) Uani 1 1 d . . .
H46A H -0.1214 0.5903 0.1652 0.025 Uiso 1 1 calc R . .
H46B H -0.1045 0.4635 0.1175 0.025 Uiso 1 1 calc R . .
C51 C 0.18164(17) 0.50531(15) 0.11930(8) 0.0205(3) Uani 1 1 d . . .
H51 H 0.1125 0.5508 0.0965 0.025 Uiso 1 1 calc R . .
C52 C 0.14534(19) 0.37113(17) 0.08029(9) 0.0257(3) Uani 1 1 d . . .
H52A H 0.2111 0.3212 0.1004 0.031 Uiso 1 1 calc R . .
H52B H 0.0544 0.3454 0.0841 0.031 Uiso 1 1 calc R . .
C53 C 0.1479(2) 0.3540(2) 0.00453(9) 0.0350(5) Uani 1 1 d . . .
H53A H 0.1291 0.2684 -0.0189 0.042 Uiso 1 1 calc R . .
H53B H 0.0756 0.3977 -0.0164 0.042 Uiso 1 1 calc R . .
C54 C 0.2859(2) 0.3991(2) -0.00494(10) 0.0389(5) Uani 1 1 d . . .
H54A H 0.3574 0.3506 0.0121 0.047 Uiso 1 1 calc R . .
H54B H 0.2817 0.3896 -0.0534 0.047 Uiso 1 1 calc R . .
C55 C 0.3212(2) 0.5318(2) 0.03332(10) 0.0351(4) Uani 1 1 d . . .
H55A H 0.2546 0.5811 0.0132 0.042 Uiso 1 1 calc R . .
H55B H 0.4116 0.5578 0.0288 0.042 Uiso 1 1 calc R . .
C56 C 0.32078(19) 0.55085(18) 0.10961(9) 0.0250(3) Uani 1 1 d . . .
H56A H 0.3395 0.6367 0.1326 0.030 Uiso 1 1 calc R . .
H56B H 0.3935 0.5076 0.1306 0.030 Uiso 1 1 calc R . .
O1 O 0.47262(11) 0.39694(10) 0.36474(6) 0.0179(2) Uani 1 1 d . . .
O2 O 0.57808(13) 0.84712(10) 0.41279(6) 0.0224(2) Uani 1 1 d . . .
O3 O 0.53941(13) 1.04532(11) 0.43033(7) 0.0241(2) Uani 1 1 d . . .
O4 O 0.8629(2) 1.02268(16) 0.40438(9) 0.0494(5) Uani 1 1 d . . .
O5 O 0.94900(15) 1.21001(12) 0.46353(7) 0.0295(3) Uani 1 1 d . . .
P1 P 0.17696(4) 0.55077(3) 0.211969(19) 0.01436(7) Uani 1 1 d . . .
Cl1 Cl 0.40209(4) 0.32906(3) 0.208006(19) 0.02012(7) Uani 1 1 d . . .
Cl2 Cl 0.22178(4) 0.55613(3) 0.379796(18) 0.01871(7) Uani 1 1 d . . .
Ru1 Ru 0.335110(11) 0.480940(10) 0.290601(6) 0.01255(3) Uani 1 1 d . . .
C97A C 0.1323(11) 1.0140(10) 0.0204(6) 0.051(2) Uiso 0.25 1 d PD C 1
H97A H 0.1537 1.0653 0.0669 0.062 Uiso 0.25 1 calc PR C 1
H97B H 0.1448 1.0643 -0.0100 0.062 Uiso 0.25 1 calc PR C 1
C98A C 0.2327(13) 0.9160(12) 0.0150(7) 0.060(3) Uiso 0.25 1 d PD C 1
H98A H 0.2161 0.8617 0.0421 0.090 Uiso 0.25 1 calc PR C 1
H98B H 0.3253 0.9528 0.0315 0.090 Uiso 0.25 1 calc PR C 1
H98C H 0.2203 0.8713 -0.0322 0.090 Uiso 0.25 1 calc PR C 1
C97B C -0.0945(11) 1.0548(11) 0.0111(7) 0.056(3) Uiso 0.25 1 d PD . 2
H97C H -0.0941 1.1403 0.0117 0.067 Uiso 0.25 1 calc PR . 2
H97D H -0.0752 1.0521 0.0589 0.067 Uiso 0.25 1 calc PR . 2
C98B C -0.2269(15) 1.0121(16) -0.0135(9) 0.077(4) Uiso 0.25 1 d PD D 2
H98D H -0.2702 1.0549 -0.0461 0.115 Uiso 0.25 1 calc PR D 2
H98E H -0.2736 1.0240 0.0237 0.115 Uiso 0.25 1 calc PR D 2
H98F H -0.2317 0.9270 -0.0355 0.115 Uiso 0.25 1 calc PR D 2
O6 O 0.0080(7) 0.9732(6) 0.0056(4) 0.0414(15) Uiso 0.25 1 d PD . .

loop_
_atom_site_aniso_label
_atom_site_aniso_U_11
_atom_site_aniso_U_22
_atom_site_aniso_U_33
_atom_site_aniso_U_23
_atom_site_aniso_U_13
_atom_site_aniso_U_12
C1 0.0133(6) 0.0182(6) 0.0174(6) 0.0010(5) 0.0015(5) 0.0027(5)
C2 0.0150(6) 0.0227(7) 0.0264(8) -0.0010(6) 0.0021(6) 0.0004(5)
C3 0.0135(7) 0.0302(9) 0.0356(9) -0.0060(7) -0.0026(6) 0.0025(6)
C4 0.0209(8) 0.0291(9) 0.0340(9) -0.0033(7) -0.0087(7) 0.0103(6)
C5 0.0238(8) 0.0235(7) 0.0237(8) 0.0028(6) -0.0042(6) 0.0095(6)
C6 0.0168(6) 0.0191(6) 0.0169(6) 0.0020(5) 0.0011(5) 0.0051(5)
C7 0.0133(6) 0.0142(6) 0.0158(6) 0.0022(5) 0.0028(5) 0.0002(4)
C8 0.0141(6) 0.0143(6) 0.0213(7) 0.0043(5) 0.0021(5) -0.0005(5)
C9 0.0177(6) 0.0156(6) 0.0232(7) 0.0029(5) 0.0020(5) -0.0002(5)
C10 0.0186(6) 0.0151(6) 0.0186(6) 0.0035(5) 0.0058(5) -0.0002(5)
C11 0.0218(7) 0.0215(7) 0.0197(7) 0.0051(6) 0.0017(6) 0.0002(5)
C12 0.0239(7) 0.0231(7) 0.0168(7) 0.0009(5) 0.0039(6) -0.0032(6)
C13 0.0179(7) 0.0265(8) 0.0218(7) 0.0027(6) 0.0050(6) 0.0005(6)
C14 0.0394(11) 0.0323(9) 0.0473(12) 0.0168(9) 0.0269(9) 0.0099(8)
C15 0.0286(8) 0.0168(6) 0.0213(7) 0.0087(5) 0.0064(6) 0.0056(6)
C16 0.0305(9) 0.0216(7) 0.0297(8) 0.0117(6) 0.0072(7) -0.0004(6)
C17 0.0442(11) 0.0234(8) 0.0234(8) 0.0103(6) 0.0123(7) 0.0069(7)
C20 0.0204(7) 0.0174(6) 0.0258(7) 0.0057(6) 0.0079(6) 0.0006(5)
C21 0.0318(8) 0.0197(7) 0.0266(8) 0.0070(6) 0.0121(7) -0.0030(6)
C22 0.0492(12) 0.0221(8) 0.0249(8) 0.0046(6) 0.0115(8) -0.0068(7)
C23 0.0816(19) 0.0215(9) 0.0382(11) 0.0074(8) 0.0190(12) -0.0117(10)
C31 0.0195(6) 0.0164(6) 0.0157(6) 0.0029(5) 0.0014(5) 0.0043(5)
C32 0.0257(7) 0.0190(7) 0.0174(7) 0.0028(5) 0.0042(6) 0.0074(5)
C33 0.0363(9) 0.0188(7) 0.0228(8) 0.0015(6) 0.0033(7) 0.0098(6)
C34 0.0424(11) 0.0209(8) 0.0291(9) 0.0061(7) 0.0013(8) 0.0133(7)
C35 0.0464(11) 0.0239(8) 0.0284(9) 0.0124(7) 0.0048(8) 0.0102(8)
C36 0.0321(9) 0.0230(7) 0.0187(7) 0.0072(6) 0.0029(6) 0.0079(6)
C41 0.0128(6) 0.0189(6) 0.0184(6) 0.0022(5) 0.0008(5) 0.0022(5)
C42 0.0167(6) 0.0188(7) 0.0269(8) 0.0040(6) 0.0024(6) 0.0024(5)
C43 0.0216(7) 0.0232(7) 0.0380(10) 0.0091(7) 0.0079(7) 0.0015(6)
C44 0.0159(7) 0.0268(8) 0.0444(11) 0.0047(7) 0.0062(7) -0.0014(6)
C45 0.0140(6) 0.0275(8) 0.0317(9) 0.0037(7) 0.0033(6) 0.0047(6)
C46 0.0154(6) 0.0228(7) 0.0221(7) 0.0032(6) -0.0001(5) 0.0026(5)
C51 0.0211(7) 0.0249(7) 0.0132(6) 0.0019(5) 0.0021(5) 0.0073(6)
C52 0.0258(8) 0.0279(8) 0.0171(7) -0.0030(6) 0.0004(6) 0.0077(6)
C53 0.0392(10) 0.0412(11) 0.0157(7) -0.0049(7) -0.0009(7) 0.0190(8)
C54 0.0468(12) 0.0535(13) 0.0180(8) 0.0058(8) 0.0120(8) 0.0249(10)
C55 0.0403(11) 0.0494(12) 0.0219(8) 0.0135(8) 0.0141(8) 0.0165(9)
C56 0.0258(8) 0.0335(9) 0.0183(7) 0.0084(6) 0.0078(6) 0.0082(6)
O1 0.0169(5) 0.0183(5) 0.0203(5) 0.0096(4) 0.0020(4) 0.0038(4)
O2 0.0261(6) 0.0137(5) 0.0231(6) 0.0026(4) -0.0017(4) 0.0021(4)
O3 0.0276(6) 0.0161(5) 0.0258(6) 0.0038(4) 0.0016(5) 0.0043(4)
O4 0.0561(10) 0.0468(9) 0.0385(9) -0.0167(7) 0.0304(8) -0.0216(8)
O5 0.0339(7) 0.0230(6) 0.0341(7) 0.0044(5) 0.0169(6) 0.0002(5)
P1 0.01315(15) 0.01599(15) 0.01228(15) 0.00166(12) 0.00126(12) 0.00296(12)
Cl1 0.02100(16) 0.01915(15) 0.01983(16) 0.00267(12) 0.00585(13) 0.00690(12)
Cl2 0.01749(15) 0.02344(16) 0.01658(15) 0.00567(12) 0.00565(12) 0.00572(12)
Ru1 0.01065(5) 0.01278(5) 0.01394(5) 0.00339(4) 0.00213(4) 0.00132(3)

loop_
_atom_type_symbol
_atom_type_description
_atom_type_scat_dispersion_real
_atom_type_scat_dispersion_imag
_atom_type_scat_source
C C 0.0033 0.0016 'International Tables Vol C Tables 4.2.6.8 and 6.1.1.4'
H H 0.0000 0.0000 'International Tables Vol C Tables 4.2.6.8 and 6.1.1.4'
O O 0.0106 0.0060 'International Tables Vol C Tables 4.2.6.8 and 6.1.1.4'
P P 0.1023 0.0942 'International Tables Vol C Tables 4.2.6.8 and 6.1.1.4'
Cl Cl 0.1484 0.1585 'International Tables Vol C Tables 4.2.6.8 and 6.1.1.4'
Ru Ru -1.2594 0.8363 'International Tables Vol C Tables 4.2.6.8 and 6.1.1.4'

loop_
_geom_angle_atom_site_label_1
_geom_angle_atom_site_label_2
_geom_angle_atom_site_label_3
_geom_angle
_geom_angle_site_symmetry_1
_geom_angle_site_symmetry_3
_geom_angle_publ_flag
C6 C1 C2 117.96(14) . . ?
C6 C1 C7 118.85(13) . . ?
C2 C1 C7 123.19(15) . . ?
C3 C2 C1 120.62(17) . . ?
C3 C2 H2 119.7 . . n
C1 C2 H2 119.7 . . n
C4 C3 C2 119.81(17) . . ?
C4 C3 H3 120.1 . . n
C2 C3 H3 120.1 . . n
C3 C4 C5 121.36(16) . . ?
C3 C4 H4 119.3 . . n
C5 C4 H4 119.3 . . n
C6 C5 C4 118.58(18) . . ?
C6 C5 H5 120.7 . . n
C4 C5 H5 120.7 . . n
O1 C6 C5 124.70(15) . . ?
O1 C6 C1 113.65(13) . . ?
C5 C6 C1 121.65(15) . . ?
C1 C7 C8 116.53(12) . . ?
C1 C7 Ru1 115.63(10) . . ?
C8 C7 Ru1 127.77(11) . . ?
C20 C8 C7 119.37(14) . . ?
C20 C8 C9 126.36(14) . . ?
C7 C8 C9 114.12(13) . . ?
O2 C9 C8 107.16(12) . . ?
O2 C9 H9A 110.3 . . n
C8 C9 H9A 110.3 . . n
O2 C9 H9B 110.3 . . n
C8 C9 H9B 110.3 . . n
H9A C9 H9B 108.5 . . n
O3 C10 O2 124.32(15) . . ?
O3 C10 C11 124.48(14) . . ?
O2 C10 C11 111.18(13) . . ?
C10 C11 C12 111.67(14) . . ?
C10 C11 H11A 109.3 . . n
C12 C11 H11A 109.3 . . n
C10 C11 H11B 109.3 . . n
C12 C11 H11B 109.3 . . n
H11A C11 H11B 107.9 . . n
C13 C12 C11 110.63(14) . . ?
C13 C12 H12A 109.5 . . n
C11 C12 H12A 109.5 . . n
C13 C12 H12B 109.5 . . n
C11 C12 H12B 109.5 . . n
H12A C12 H12B 108.1 . . n
O4 C13 O5 123.57(17) . . ?
O4 C13 C12 124.73(17) . . ?
O5 C13 C12 111.70(14) . . ?
O5 C14 H14A 109.5 . . n
O5 C14 H14B 109.5 . . n
H14A C14 H14B 109.5 . . n
O5 C14 H14C 109.5 . . n
H14A C14 H14C 109.5 . . n
H14B C14 H14C 109.5 . . n
O1 C15 C16 107.12(13) . . ?
O1 C15 C17 109.35(13) . . ?
C16 C15 C17 113.28(15) . . ?
O1 C15 H15 109.0 . . n
C16 C15 H15 109.0 . . n
C17 C15 H15 109.0 . . n
C15 C16 H16A 109.5 . . n
C15 C16 H16B 109.5 . . n
H16A C16 H16B 109.5 . . n
C15 C16 H16C 109.5 . . n
H16A C16 H16C 109.5 . . n
H16B C16 H16C 109.5 . . n
C15 C17 H17A 109.5 . . n
C15 C17 H17B 109.5 . . n
H17A C17 H17B 109.5 . . n
C15 C17 H17C 109.5 . . n
H17A C17 H17C 109.5 . . n
H17B C17 H17C 109.5 . . n
C8 C20 C21 132.32(15) . . ?
C8 C20 H20 113.8 . . n
C21 C20 H20 113.8 . . n
C26B C21 C22 118.5(2) . . ?
C26B C21 C26A 19.47(19) . . ?
C22 C21 C26A 115.7(2) . . ?
C26B C21 C20 114.1(2) . . ?
C22 C21 C20 126.35(16) . . ?
C26A C21 C20 117.3(2) . . ?
C23 C22 C21 120.88(18) . . ?
C23 C22 H22 119.6 . . n
C21 C22 H22 119.6 . . n
C24A C23 C22 122.1(3) . . ?
C24A C23 C24B 22.0(2) . . ?
C22 C23 C24B 118.1(2) . . ?
C24A C23 H23 118.9 . . n
C22 C23 H23 118.9 . . n
C24B C23 H23 118.2 . . n
C23 C24A C25A 117.9(4) . . ?
C23 C24A H24A 121.1 . . n
C25A C24A H24A 121.1 . . n
C26A C25A C24A 120.1(5) . . ?
C26A C25A H25A 119.9 . . n
C24A C25A H25A 119.9 . . n
C25A C26A C21 121.6(4) . . ?
C25A C26A H26A 119.2 . . n
C21 C26A H26A 119.2 . . n
C25B C24B C23 120.2(3) . . ?
C25B C24B H24B 119.9 . . n
C23 C24B H24B 119.9 . . n
C24B C25B C26B 119.6(4) . . ?
C24B C25B H25B 120.2 . . n
C26B C25B H25B 120.2 . . n
C21 C26B C25B 121.0(3) . . ?
C21 C26B H26B 119.5 . . n
C25B C26B H26B 119.5 . . n
C32 C31 C36 109.46(13) . . ?
C32 C31 P1 111.71(11) . . ?
C36 C31 P1 117.90(11) . . ?
C32 C31 H31 105.6 . . n
C36 C31 H31 105.6 . . n
P1 C31 H31 105.6 . . n
C33 C32 C31 111.37(14) . . ?
C33 C32 H32A 109.4 . . n
C31 C32 H32A 109.4 . . n
C33 C32 H32B 109.4 . . n
C31 C32 H32B 109.4 . . n
H32A C32 H32B 108.0 . . n
C34 C33 C32 111.63(14) . . ?
C34 C33 H33A 109.3 . . n
C32 C33 H33A 109.3 . . n
C34 C33 H33B 109.3 . . n
C32 C33 H33B 109.3 . . n
H33A C33 H33B 108.0 . . n
C35 C34 C33 110.81(15) . . ?
C35 C34 H34A 109.5 . . n
C33 C34 H34A 109.5 . . n
C35 C34 H34B 109.5 . . n
C33 C34 H34B 109.5 . . n
H34A C34 H34B 108.1 . . n
C34 C35 C36 111.66(17) . . ?
C34 C35 H35A 109.3 . . n
C36 C35 H35A 109.3 . . n
C34 C35 H35B 109.3 . . n
C36 C35 H35B 109.3 . . n
H35A C35 H35B 107.9 . . n
C35 C36 C31 110.65(14) . . ?
C35 C36 H36A 109.5 . . n
C31 C36 H36A 109.5 . . n
C35 C36 H36B 109.5 . . n
C31 C36 H36B 109.5 . . n
H36A C36 H36B 108.1 . . n
C46 C41 C42 112.06(13) . . ?
C46 C41 P1 115.43(11) . . ?
C42 C41 P1 111.59(10) . . ?
C46 C41 H41 105.6 . . n
C42 C41 H41 105.6 . . n
P1 C41 H41 105.6 . . n
C43 C42 C41 110.88(13) . . ?
C43 C42 H42A 109.5 . . n
C41 C42 H42A 109.5 . . n
C43 C42 H42B 109.5 . . n
C41 C42 H42B 109.5 . . n
H42A C42 H42B 108.1 . . n
C42 C43 C44 111.16(16) . . ?
C42 C43 H43A 109.4 . . n
C44 C43 H43A 109.4 . . n
C42 C43 H43B 109.4 . . n
C44 C43 H43B 109.4 . . n
H43A C43 H43B 108.0 . . n
C45 C44 C43 110.67(15) . . ?
C45 C44 H44A 109.5 . . n
C43 C44 H44A 109.5 . . n
C45 C44 H44B 109.5 . . n
C43 C44 H44B 109.5 . . n
H44A C44 H44B 108.1 . . n
C44 C45 C46 111.38(14) . . ?
C44 C45 H45A 109.4 . . n
C46 C45 H45A 109.4 . . n
C44 C45 H45B 109.4 . . n
C46 C45 H45B 109.4 . . n
H45A C45 H45B 108.0 . . n
C45 C46 C41 110.85(14) . . ?
C45 C46 H46A 109.5 . . n
C41 C46 H46A 109.5 . . n
C45 C46 H46B 109.5 . . n
C41 C46 H46B 109.5 . . n
H46A C46 H46B 108.1 . . n
C56 C51 C52 110.64(14) . . ?
C56 C51 P1 109.73(11) . . ?
C52 C51 P1 118.27(12) . . ?
C56 C51 H51 105.8 . . n
C52 C51 H51 105.8 . . n
P1 C51 H51 105.8 . . n
C53 C52 C51 110.13(16) . . ?
C53 C52 H52A 109.6 . . n
C51 C52 H52A 109.6 . . n
C53 C52 H52B 109.6 . . n
C51 C52 H52B 109.6 . . n
H52A C52 H52B 108.1 . . n
C54 C53 C52 112.26(16) . . ?
C54 C53 H53A 109.2 . . n
C52 C53 H53A 109.2 . . n
C54 C53 H53B 109.2 . . n
C52 C53 H53B 109.2 . . n
H53A C53 H53B 107.9 . . n
C55 C54 C53 110.61(16) . . ?
C55 C54 H54A 109.5 . . n
C53 C54 H54A 109.5 . . n
C55 C54 H54B 109.5 . . n
C53 C54 H54B 109.5 . . n
H54A C54 H54B 108.1 . . n
C54 C55 C56 110.81(18) . . ?
C54 C55 H55A 109.5 . . n
C56 C55 H55A 109.5 . . n
C54 C55 H55B 109.5 . . n
C56 C55 H55B 109.5 . . n
H55A C55 H55B 108.1 . . n
C55 C56 C51 111.39(16) . . ?
C55 C56 H56A 109.3 . . n
C51 C56 H56A 109.3 . . n
C55 C56 H56B 109.3 . . n
C51 C56 H56B 109.3 . . n
H56A C56 H56B 108.0 . . n
C6 O1 C15 119.28(12) . . ?
C6 O1 Ru1 109.80(9) . . ?
C15 O1 Ru1 130.51(10) . . ?
C10 O2 C9 118.06(12) . . ?
C13 O5 C14 115.86(15) . . ?
C41 P1 C51 105.67(7) . . ?
C41 P1 C31 105.16(7) . . ?
C51 P1 C31 102.03(7) . . ?
C41 P1 Ru1 104.20(5) . . ?
C51 P1 Ru1 119.73(5) . . ?
C31 P1 Ru1 118.63(5) . . ?
C7 Ru1 O1 80.60(5) . . ?
C7 Ru1 P1 105.27(5) . . ?
O1 Ru1 P1 174.11(3) . . ?
C7 Ru1 Cl1 100.04(4) . . ?
O1 Ru1 Cl1 83.84(3) . . ?
P1 Ru1 Cl1 94.602(14) . . ?
C7 Ru1 Cl2 101.39(4) . . ?
O1 Ru1 Cl2 86.37(3) . . ?
P1 Ru1 Cl2 92.745(13) . . ?
Cl1 Ru1 Cl2 154.609(15) . . ?
O6 C97A C98A 113.8(10) . . ?
O6 C97A H97A 108.8 . . n
C98A C97A H97A 108.8 . . n
O6 C97A H97B 108.8 . . n
C98A C97A H97B 108.8 . . n
H97A C97A H97B 107.7 . . n
C97A C98A H98A 109.5 . . n
C97A C98A H98B 109.5 . . n
H98A C98A H98B 109.5 . . n
C97A C98A H98C 109.5 . . n
H98A C98A H98C 109.5 . . n
H98B C98A H98C 109.5 . . n
O6 C97B C98B 130.5(14) 2_575 . ?
O6 C97B H97C 104.6 2_575 . n
C98B C97B H97C 104.6 . . n
O6 C97B H97D 104.6 2_575 . n
C98B C97B H97D 104.6 . . n
H97C C97B H97D 105.7 . . n
C97B C98B H98D 109.5 . . n
C97B C98B H98E 109.5 . . n
H98D C98B H98E 109.5 . . n
C97B C98B H98F 109.5 . . n
H98D C98B H98F 109.5 . . n
H98E C98B H98F 109.5 . . n
C97B O6 C97A 45.0(8) 2_575 . ?
C97B O6 C97A 140.5(11) 2_575 2_575 ?
C97A O6 C97A 149.8(6) . 2_575 ?

loop_
_geom_bond_atom_site_label_1
_geom_bond_atom_site_label_2
_geom_bond_distance
_geom_bond_site_symmetry_2
_geom_bond_publ_flag
C1 C6 1.407(2) . ?
C1 C2 1.408(2) . ?
C1 C7 1.468(2) . ?
C2 C3 1.389(2) . ?
C2 H2 0.9300 . n
C3 C4 1.382(3) . ?
C3 H3 0.9300 . n
C4 C5 1.392(3) . ?
C4 H4 0.9300 . n
C5 C6 1.389(2) . ?
C5 H5 0.9300 . n
C6 O1 1.3643(19) . ?
C7 C8 1.484(2) . ?
C7 Ru1 1.8546(14) . ?
C8 C20 1.346(2) . ?
C8 C9 1.504(2) . ?
C9 O2 1.460(2) . ?
C9 H9A 0.9700 . n
C9 H9B 0.9700 . n
C10 O3 1.2066(19) . ?
C10 O2 1.3375(18) . ?
C10 C11 1.508(2) . ?
C11 C12 1.522(2) . ?
C11 H11A 0.9700 . n
C11 H11B 0.9700 . n
C12 C13 1.503(2) . ?
C12 H12A 0.9700 . n
C12 H12B 0.9700 . n
C13 O4 1.196(2) . ?
C13 O5 1.333(2) . ?
C14 O5 1.444(2) . ?
C14 H14A 0.9600 . n
C14 H14B 0.9600 . n
C14 H14C 0.9600 . n
C15 O1 1.4749(19) . ?
C15 C16 1.508(3) . ?
C15 C17 1.519(2) . ?
C15 H15 0.9800 . n
C16 H16A 0.9600 . n
C16 H16B 0.9600 . n
C16 H16C 0.9600 . n
C17 H17A 0.9600 . n
C17 H17B 0.9600 . n
C17 H17C 0.9600 . n
C20 C21 1.468(2) . ?
C20 H20 0.9300 . n
C21 C26B 1.375(4) . ?
C21 C22 1.396(3) . ?
C21 C26A 1.448(4) . ?
C22 C23 1.389(3) . ?
C22 H22 0.9300 . n
C23 C24A 1.378(5) . ?
C23 C24B 1.415(4) . ?
C23 H23 0.9300 . n
C24A C25A 1.390(7) . ?
C24A H24A 0.9300 . n
C25A C26A 1.387(6) . ?
C25A H25A 0.9300 . n
C26A H26A 0.9300 . n
C24B C25B 1.385(5) . ?
C24B H24B 0.9300 . n
C25B C26B 1.391(5) . ?
C25B H25B 0.9300 . n
C26B H26B 0.9300 . n
C31 C32 1.538(2) . ?
C31 C36 1.542(2) . ?
C31 P1 1.8803(15) . ?
C31 H31 0.9800 . n
C32 C33 1.535(2) . ?
C32 H32A 0.9700 . n
C32 H32B 0.9700 . n
C33 C34 1.527(3) . ?
C33 H33A 0.9700 . n
C33 H33B 0.9700 . n
C34 C35 1.520(3) . ?
C34 H34A 0.9700 . n
C34 H34B 0.9700 . n
C35 C36 1.535(3) . ?
C35 H35A 0.9700 . n
C35 H35B 0.9700 . n
C36 H36A 0.9700 . n
C36 H36B 0.9700 . n
C41 C46 1.539(2) . ?
C41 C42 1.543(2) . ?
C41 P1 1.8548(15) . ?
C41 H41 0.9800 . n
C42 C43 1.528(2) . ?
C42 H42A 0.9700 . n
C42 H42B 0.9700 . n
C43 C44 1.531(3) . ?
C43 H43A 0.9700 . n
C43 H43B 0.9700 . n
C44 C45 1.521(3) . ?
C44 H44A 0.9700 . n
C44 H44B 0.9700 . n
C45 C46 1.533(2) . ?
C45 H45A 0.9700 . n
C45 H45B 0.9700 . n
C46 H46A 0.9700 . n
C46 H46B 0.9700 . n
C51 C56 1.536(2) . ?
C51 C52 1.537(2) . ?
C51 P1 1.8622(16) . ?
C51 H51 0.9800 . n
C52 C53 1.530(3) . ?
C52 H52A 0.9700 . n
C52 H52B 0.9700 . n
C53 C54 1.522(3) . ?
C53 H53A 0.9700 . n
C53 H53B 0.9700 . n
C54 C55 1.518(3) . ?
C54 H54A 0.9700 . n
C54 H54B 0.9700 . n
C55 C56 1.534(2) . ?
C55 H55A 0.9700 . n
C55 H55B 0.9700 . n
C56 H56A 0.9700 . n
C56 H56B 0.9700 . n
O1 Ru1 2.2380(11) . ?
P1 Ru1 2.3114(4) . ?
Cl1 Ru1 2.3284(4) . ?
Cl2 Ru1 2.3511(4) . ?
C97A O6 1.259(11) . ?
C97A C98A 1.514(13) . ?
C97A H97A 0.9700 . n
C97A H97B 0.9700 . n
C98A H98A 0.9600 . n
C98A H98B 0.9600 . n
C98A H98C 0.9600 . n
C97B O6 1.022(13) 2_575 ?
C97B C98B 1.342(14) . ?
C97B H97C 0.9700 . n
C97B H97D 0.9700 . n
C98B H98D 0.9600 . n
C98B H98E 0.9600 . n
C98B H98F 0.9600 . n
O6 C97B 1.022(13) 2_575 ?
O6 C97A 1.411(13) 2_575 ?
